data_2003054
loop_
_publ_author_name
' Steve C.F. Au-Yeung'

_publ_section_title
;
 Crystal structures of [18]aneN~6~H~2~K[Co(CN)~6~].4H~2~O,
 [16]aneN~4~H~2~K[Co(CN)~6~] and [12]aneN~4~H~3~[Co(CN)~6~].2H~2~O.
 Insight into the electrostatic and hydrogen-bonding interaction in
 self-assembling supercomplexes
;
_journal_issue 3
_journal_name_full 'Acta Crystallographica Section B'
_journal_page_first 389
_journal_page_last 395
_journal_paper_doi 10.1107/S0108768198014281
_journal_volume 55
_journal_year 1999
_chemical_formula_iupac 'K H2[Co(C N)6](C12 H30 N6).4(H2 O)'
_chemical_formula_moiety 'C18 H32 Co K N12,4(H2 O)'
_chemical_formula_sum 'C18 H40 Co K N12 O4'
_chemical_formula_weight 586.65
_chemical_name_systematic
;
 ?
;
_space_group_IT_number 2
_symmetry_cell_setting triclinic
_symmetry_space_group_name_Hall '-P 1'
_symmetry_space_group_name_H-M 'P -1'
_audit_creation_method SHELXL
_cell_angle_alpha 73.780(10)
_cell_angle_beta 71.680(10)
_cell_angle_gamma 68.87(2)
_cell_formula_units_Z 2
_cell_length_a 10.125(3)
_cell_length_b 11.133(2)
_cell_length_c 15.014(2)
_cell_measurement_reflns_used 25
_cell_measurement_temperature 293(2)
_cell_measurement_theta_max 15
_cell_measurement_theta_min 5
_cell_volume 1472.0(6)
_computing_cell_refinement 'Siemens XSCANS ver. 2.10b'
_computing_data_collection 'Siemens XSCANS ver. 2.10b'
_computing_data_reduction 'Siemens XSCANS ver. 2.10b'
_computing_molecular_graphics 'SHELXTL-PC (Sheldrick, 1990)'
_computing_structure_refinement 'SHELXL-93 (Sheldrick, 1993)'
_computing_structure_solution 'SHELXS-86 (Sheldrick, 1990)'
_diffrn_ambient_temperature 293(2)
_diffrn_measurement_device 'Siemens P4'
_diffrn_measurement_method \w
_diffrn_radiation_monochromator graphite
_diffrn_radiation_source 'fine-focus sealed tube'
_diffrn_radiation_type MoK\a
_diffrn_radiation_wavelength 0.71073
_diffrn_reflns_av_R_equivalents 0.0340
_diffrn_reflns_av_sigmaI/netI 0.0851
_diffrn_reflns_limit_h_max 11
_diffrn_reflns_limit_h_min 0
_diffrn_reflns_limit_k_max 12
_diffrn_reflns_limit_k_min -11
_diffrn_reflns_limit_l_max 17
_diffrn_reflns_limit_l_min -16
_diffrn_reflns_number 4910
_diffrn_reflns_theta_max 24.00
_diffrn_reflns_theta_min 1.45
_diffrn_standards_decay_% -1.25
_diffrn_standards_interval_count 100
_diffrn_standards_number 3
_exptl_absorpt_coefficient_mu 0.769
_exptl_absorpt_correction_T_max 0.946
_exptl_absorpt_correction_T_min 0.833
_exptl_absorpt_correction_type empirical
_exptl_crystal_colour Colorless
_exptl_crystal_density_diffrn 1.324
_exptl_crystal_description Plate
_exptl_crystal_F_000 620
_exptl_crystal_size_max 0.30
_exptl_crystal_size_mid 0.30
_exptl_crystal_size_min 0.10
_refine_diff_density_max 0.360
_refine_diff_density_min -0.620
_refine_ls_extinction_method none
_refine_ls_goodness_of_fit_obs 1.38
_refine_ls_matrix_type full
_refine_ls_number_parameters 325
_refine_ls_number_reflns 3023
_refine_ls_number_restraints 0
_refine_ls_R_factor_all 0.0964
_refine_ls_R_factor_obs 0.0592
_refine_ls_shift/esd_max 0.001
_refine_ls_shift/esd_mean 0.000
_refine_ls_structure_factor_coef F
_refine_ls_weighting_details w=1/[\s^2^(Fo)+0.0005Fo^2^]
_refine_ls_weighting_scheme calc
_refine_ls_wR_factor_all 0.0745
_refine_ls_wR_factor_obs 0.0667
_reflns_number_observed 3032
_reflns_number_total 4617
_reflns_observed_criterion >4sigma(F)
_cod_data_source_file oa0016.cif
_cod_data_source_block 1
_cod_depositor_comments
;
The following automatic conversions were performed:
'_symmetry_cell_setting' value 'Triclinic' changed to 'triclinic'
according to '/home/saulius/struct/CIF-dictionaries/cif_core.dic'
dictionary named 'cif_core.dic' version 2.4.1 from
2010-06-29.

'_exptl_absorpt_correction_type' value 'Empirical' changed to
'empirical' according to
'/home/saulius/struct/CIF-dictionaries/cif_core.dic' dictionary named
'cif_core.dic' version 2.4.1 from 2010-06-29.

Automatic conversion script
Id: cif_fix_enum 1527 2010-12-29 10:47:43Z saulius 

The following automatic conversions were performed:

'_symmetry_cell_setting' value 'Triclinic' changed to 'triclinic'
according to /home/saulius/struct/CIF-dictionaries/cif_core.dic
dictionary named 'cif_core.dic' version 2.4.1 from
2010-06-29.

'_exptl_absorpt_correction_type' value 'Empirical'
changed to 'empirical' according to
/home/saulius/struct/CIF-dictionaries/cif_core.dic dictionary named
'cif_core.dic' version 2.4.1 from 2010-06-29.

Automatic conversion script
Id: cif_fix_values 1715 2011-07-08 13:25:40Z adriana 

The following automatic conversions were performed:

'_refine_ls_weighting_scheme' value 'calc
w=1/[\s^2^(Fo)+0.0005Fo^2^]' was changed to 'calc'. New tag
'_refine_ls_weighting_details' was created. The value of the new tag
was set to 'w=1/[\s^2^(Fo)+0.0005Fo^2^]'.

Automatic conversion script
Id: cif_fix_values 3143 2015-03-26 13:38:13Z robertas 
;
_cod_database_code 2003054

loop_
_symmetry_equiv_pos_as_xyz
'x, y, z'
'-x, -y, -z'

loop_
_atom_site_aniso_label
_atom_site_aniso_U_11
_atom_site_aniso_U_22
_atom_site_aniso_U_33
_atom_site_aniso_U_12
_atom_site_aniso_U_13
_atom_site_aniso_U_23
Co1 0.0260(10) 0.0260(10) 0.0230(10) -0.0040(10) -0.0050(10) -0.0100(10)
C1 0.028(4) 0.034(4) 0.041(4) -0.007(3) -0.014(3) -0.003(3)
N1 0.045(4) 0.042(3) 0.062(4) 0.001(3) -0.013(3) -0.027(3)
C2 0.045(4) 0.040(4) 0.030(4) -0.009(3) -0.003(3) -0.017(4)
N2 0.072(5) 0.060(4) 0.046(4) -0.03(3) 0.003(3) -0.036(4)
C3 0.038(4) 0.030(4) 0.043(4) -0.004(3) -0.009(3) -0.017(3)
N3 0.045(4) 0.044(4) 0.067(4) -0.010(3) -0.016(3) -0.004(3)
C4 0.036(4) 0.034(4) 0.040(4) -0.006(3) -0.005(3) -0.013(3)
N4 0.061(4) 0.068(4) 0.036(4) -0.016(3) -0.013(3) -0.017(3)
C5 0.042(4) 0.042(4) 0.024(3) -0.006(3) -0.010(3) -0.016(4)
N5 0.035(4) 0.060(4) 0.048(4) -0.015(3) -0.016(3) 0.004(3)
C6 0.040(4) 0.040(4) 0.036(4) -0.005(3) -0.014(3) -0.009(3)
N6 0.086(5) 0.060(4) 0.051(4) -0.012(3) -0.033(4) -0.022(4)
K1 0.0590(10) 0.0690(10) 0.0400(10) -0.0070(10) -0.0080(10) -0.0240(10)
N11 0.031(3) 0.046(3) 0.039(3) -0.003(3) -0.010(2) -0.012(3)
N12 0.046(4) 0.042(3) 0.045(3) -0.008(3) -0.012(3) -0.010(3)
N13 0.040(3) 0.037(3) 0.038(3) -0.006(2) -0.011(3) -0.019(3)
C11 0.029(4) 0.053(4) 0.046(4) -0.011(3) -0.007(3) -0.012(3)
C12 0.032(4) 0.039(4) 0.060(5) -0.006(3) -0.008(3) -0.004(3)
C13 0.053(5) 0.040(4) 0.046(4) -0.013(3) -0.003(4) -0.006(4)
C14 0.053(5) 0.028(4) 0.066(5) -0.006(3) -0.019(4) -0.014(3)
C15 0.058(5) 0.039(4) 0.044(4) 0.000(3) -0.011(4) -0.025(4)
C16 0.036(4) 0.052(4) 0.039(4) -0.012(3) -0.001(3) -0.023(3)
N21 0.055(4) 0.046(3) 0.055(4) -0.015(3) -0.010(3) -0.021(3)
N22 0.065(4) 0.040(3) 0.058(4) -0.008(3) -0.029(3) -0.023(3)
N23 0.036(3) 0.052(4) 0.047(3) -0.004(3) -0.017(3) -0.018(3)
C21 0.048(5) 0.048(4) 0.077(6) -0.023(4) -0.009(4) -0.012(4)
C22 0.077(6) 0.048(5) 0.063(5) -0.027(4) -0.005(4) -0.021(4)
C23 0.073(6) 0.046(4) 0.053(5) -0.012(4) -0.022(4) -0.022(4)
C24 0.072(5) 0.054(5) 0.039(4) -0.03(3) -0.021(4) -0.031(4)
C25 0.076(5) 0.061(5) 0.036(4) -0.003(3) -0.025(4) -0.034(4)
C26 0.053(5) 0.044(4) 0.066(5) 0.001(4) -0.020(4) -0.016(4)
O1W 0.063(4) 0.129(6) 0.105(5) 0.050(4) -0.033(4) -0.036(4)
O2W 0.116(6) 0.113(6) 0.141(6) 0.004(5) -0.033(5) -0.083(5)
O3W 0.069(4) 0.114(5) 0.089(4) -0.046(4) -0.021(4) 0.016(4)
O4W 0.153(8) 0.115(6) 0.164(8) -0.020(6) -0.063(6) -0.029(6)

loop_
_atom_site_label
_atom_site_fract_x
_atom_site_fract_y
_atom_site_fract_z
_atom_site_U_iso_or_equiv
_atom_site_thermal_displace_type
_atom_site_calc_flag
_atom_site_refinement_flags
_atom_site_occupancy
_atom_site_disorder_group
_atom_site_type_symbol
Co1 0.26070(10) 0.27640(10) 0.28940(10) 0.0250(10) Uani d . 1 . Co
C1 0.1670(7) 0.1451(6) 0.3620(4) 0.035(3) Uani d . 1 . C
N1 0.1076(6) 0.0702(5) 0.4054(4) 0.048(3) Uani d . 1 . N
C2 0.3494(7) 0.4107(6) 0.2223(4) 0.038(3) Uani d . 1 . C
N2 0.3998(7) 0.4926(6) 0.1854(4) 0.061(3) Uani d . 1 . N
C3 0.0782(7) 0.4080(6) 0.3063(4) 0.036(3) Uani d . 1 . C
N3 -0.0325(7) 0.4876(6) 0.3142(4) 0.054(3) Uani d . 1 . N
C4 0.2940(7) 0.2896(6) 0.4040(5) 0.037(3) Uani d . 1 . C
N4 0.3185(7) 0.2939(6) 0.4724(4) 0.054(3) Uani d . 1 . N
C5 0.4467(7) 0.1490(6) 0.2665(4) 0.035(3) Uani d . 1 . C
N5 0.5575(6) 0.0730(6) 0.2514(4) 0.050(3) Uani d . 1 . N
C6 0.2325(7) 0.2547(6) 0.1756(5) 0.038(3) Uani d . 1 . C
N6 0.2167(7) 0.2382(6) 0.1083(4) 0.061(3) Uani d . 1 . N
K1 -0.0057(2) -0.0181(2) 0.12730(10) 0.0560(10) Uani d . 1 . K
N11 -0.2878(5) 0.1178(5) 0.0404(4) 0.039(2) Uani d . 1 . N
H11M -0.1964 0.1003 0.0034 0.050 Uiso d R 1 . H
H11N -0.2855 0.0906 0.1024 0.050 Uiso d R 0.5 . H
N12 -0.1567(6) 0.3214(5) -0.0442(4) 0.045(3) Uani d . 1 . N
H12M -0.1919 0.3493 -0.0969 0.050 Uiso d R 1 . H
N13 0.1399(5) 0.1870(5) -0.0389(3) 0.036(2) Uani d . 1 . N
H13M 0.1504 0.1848 0.0201 0.050 Uiso d R 1 . H
H13N 0.0752 0.1494 -0.0491 0.050 Uiso d R 0.5 . H
C11 -0.3514(7) 0.0193(6) 0.0349(5) 0.043(3) Uani d . 1 . C
H11A -0.3322 0.0144 -0.0310 0.060 Uiso d R 1 . H
H11B -0.4552 0.0487 0.0589 0.060 Uiso d R 1 . H
C12 -0.3747(7) 0.2553(6) 0.0151(5) 0.047(3) Uani d . 1 . C
H12A -0.4701 0.2709 0.0573 0.060 Uiso d R 1 . H
H12B -0.3850 0.2713 -0.0490 0.060 Uiso d R 1 . H
C13 -0.2992(8) 0.3453(7) 0.0214(5) 0.050(3) Uani d . 1 . C
H13A -0.3567 0.4351 0.0073 0.060 Uiso d R 1 . H
H13B -0.2857 0.3278 0.0848 0.060 Uiso d R 1 . H
C14 -0.0642(7) 0.3888(6) -0.0356(5) 0.048(3) Uani d . 1 . C
H14A -0.0682 0.3776 0.0309 0.060 Uiso d R 1 . H
H14B -0.0962 0.4809 -0.0609 0.060 Uiso d R 1 . H
C15 0.0901(8) 0.3273(6) -0.0866(5) 0.046(3) Uani d . 1 . C
H15A 0.0925 0.3316 -0.1518 0.060 Uiso d R 1 . H
H15B 0.1538 0.3732 -0.0859 0.060 Uiso d R 1 . H
C16 0.2899(7) 0.1173(6) -0.0884(4) 0.041(3) Uani d . 1 . C
H16A 0.3534 0.1688 -0.0984 0.060 Uiso d R 1 . H
H16B 0.2868 0.1098 -0.1498 0.060 Uiso d R 1 . H
N21 0.1576(6) -0.3043(5) 0.4705(4) 0.050(3) Uani d . 1 . N
H21M 0.1216 -0.3646 0.5156 0.060 Uiso d R 1 . H
N22 -0.0101(7) -0.1100(5) 0.3476(4) 0.049(3) Uani d . 1 . N
H22M 0.0417 -0.0901 0.3773 0.060 Uiso d R 1 . H
N23 -0.2200(6) 0.1586(5) 0.4304(4) 0.043(3) Uani d . 1 . N
H23M -0.1322 0.1403 0.4422 0.050 Uiso d R 1 . H
H23N -0.3041 0.1493 0.4709 0.050 Uiso d R 1 . H
C21 0.2979(8) -0.3494(7) 0.4924(6) 0.057(4) Uani d . 1 . C
H21A 0.3355 -0.4431 0.5000 0.080 Uiso d R 1 . H
H21B 0.3640 -0.3122 0.4402 0.080 Uiso d R 1 . H
C22 0.1608(9) -0.3290(7) 0.3774(5) 0.061(4) Uani d . 1 . C
H22A 0.2365 -0.3001 0.3285 0.080 Uiso d R 1 . H
H22B 0.1804 -0.4209 0.3806 0.080 Uiso d R 1 . H
C23 0.0202(8) -0.2534(6) 0.3533(5) 0.054(4) Uani d . 1 . C
H23A -0.0551 -0.2829 0.4022 0.080 Uiso d R 1 . H
H23B 0.0186 -0.2674 0.2934 0.080 Uiso d R 1 . H
C24 -0.1668(8) -0.0391(7) 0.3622(5) 0.050(4) Uani d . 1 . C
H24A -0.2034 -0.0627 0.3199 0.080 Uiso d R 1 . H
H24B -0.2166 -0.0667 0.4265 0.080 Uiso d R 1 . H
C25 -0.2009(9) 0.1085(7) 0.3438(5) 0.052(4) Uani d . 1 . C
H25A -0.2880 0.1499 0.3206 0.080 Uiso d R 1 . H
H25B -0.1218 0.1320 0.2951 0.080 Uiso d R 1 . H
C26 -0.2851(8) 0.3060(7) 0.4179(5) 0.055(4) Uani d . 1 . C
H26A -0.3797 0.3314 0.4053 0.080 Uiso d R 1 . H
H26B -0.2242 0.3473 0.3646 0.080 Uiso d R 1 . H
O1W 0.5410(6) 0.0953(7) 0.5561(4) 0.109(4) Uani d . 1 . O
H1WA 0.4748 0.1553 0.5318 0.100 Uiso d R 1 . H
H1WB 0.5514 0.0486 0.5168 0.100 Uiso d R 1 . H
O2W 0.5361(7) 0.6723(7) 0.2006(5) 0.115(5) Uani d . 1 . O
H2WA 0.4972 0.6191 0.1956 0.120 Uiso d R 1 . H
H2WB 0.4752 0.7100 0.2456 0.120 Uiso d R 1 . H
O3W -0.3176(6) 0.6593(6) 0.3319(4) 0.097(4) Uani d . 1 . O
H3WA -0.2313 0.6072 0.3261 0.100 Uiso d R 1 . H
H3WB -0.3374 0.6901 0.3819 0.100 Uiso d R 1 . H
O4W 0.3133(9) 0.9111(7) 0.2125(6) 0.142(6) Uani d . 1 . O
H4WA 0.2233 0.9258 0.2404 0.150 Uiso d R 1 . H
H4WB 0.3860 0.8558 0.2328 0.150 Uiso d R 1 . H

loop_
_atom_type_symbol
_atom_type_description
_atom_type_scat_dispersion_real
_atom_type_scat_dispersion_imag
_atom_type_scat_source
C C 0.0033 0.0016 'International Tables Vol C Tables 4.2.6.8 and 6.1.1.4'
H H 0.0000 0.0000 'International Tables Vol C Tables 4.2.6.8 and 6.1.1.4'
N N 0.0061 0.0033 'International Tables Vol C Tables 4.2.6.8 and 6.1.1.4'
O O 0.0106 0.0060 'International Tables Vol C Tables 4.2.6.8 and 6.1.1.4'
K K 0.2009 0.2494 'International Tables Vol C Tables 4.2.6.8 and 6.1.1.4'
Co Co 0.3494 0.9721 'International Tables Vol C Tables 4.2.6.8 and 6.1.1.4'

loop_
_geom_angle_atom_site_label_1
_geom_angle_atom_site_label_2
_geom_angle_atom_site_label_3
_geom_angle_site_symmetry_1
_geom_angle_site_symmetry_3
_geom_angle
_geom_angle_publ_flag
C1 Co1 C2 . . 177.3(3) yes
C1 Co1 C3 . . 90.1(3) yes
C2 Co1 C3 . . 88.4(3) yes
C1 Co1 C4 . . 89.1(3) yes
C2 Co1 C4 . . 88.8(3) yes
C3 Co1 C4 . . 92.3(3) yes
C1 Co1 C5 . . 92.2(3) yes
C2 Co1 C5 . . 89.4(3) yes
C3 Co1 C5 . . 177.3(2) yes
C4 Co1 C5 . . 89.2(3) yes
C1 Co1 C6 . . 89.6(3) yes
C2 Co1 C6 . . 92.6(3) yes
C3 Co1 C6 . . 90.0(3) yes
C4 Co1 C6 . . 177.3(2) yes
C5 Co1 C6 . . 88.5(3) yes
Co1 C1 N1 . . 177.9(5) yes
Co1 C2 N2 . . 177.4(6) yes
Co1 C3 N3 . . 178.1(7) yes
Co1 C4 N4 . . 177.5(5) yes
Co1 C5 N5 . . 178.9(6) yes
Co1 C6 N6 . . 178.2(6) yes
N11 K1 N13 . . 86.10(10) no
N11 K1 N22 . . 125.40(10) no
N13 K1 N22 . . 131.7(2) no
N11 K1 C24 . . 99.9(2) no
N13 K1 C24 . . 136.1(2) no
N22 K1 C24 . . 25.8(2) no
N11 K1 K1 . 2 56.50(10) no
N13 K1 K1 . 2 58.00(10) no
N22 K1 K1 . 2 168.20(10) no
C24 K1 K1 . 2 154.8(2) no
N11 K1 N11 . 2 110.70(10) no
N13 K1 N11 . 2 58.10(10) no
N22 K1 N11 . 2 122.30(10) no
C24 K1 N11 . 2 147.9(2) no
K1B K1 N11 . 2 54.20(10) no
N11 K1 N13 . 2 57.60(10) no
N13 K1 N13 . 2 112.30(10) no
N22 K1 N13 . 2 115.5(2) no
C24 K1 N13 . 2 107.3(2) no
K1 K1 N13 2 2 54.30(10) no
N11 K1 N13 2 2 82.40(10) no
K1 N11 C11 . . 111.8(3) no
K1 N11 C12 . . 133.5(5) no
C11 N11 C12 . . 114.4(6) no
K1 N11 K1 . 2 69.30(10) no
C11 N11 K1 . 2 92.1(3) no
C12 N11 K1 . 2 114.0(3) no
C13 N12 C14 . . 114.7(6) no
K1 N13 C15 . . 136.8(3) no
K1 N13 C16 . . 110.4(3) no
C15 N13 C16 . . 112.2(4) no
K1 N13 K1 . 2 67.70(10) no
C15 N13 K1 . 2 106.2(5) no
C16 N13 K1 . 2 88.9(4) no
N11 C11 C16 . 2 114.0(6) no
N11 C12 C13 . . 109.7(6) no
N12 C13 C12 . . 109.1(6) no
N12 C14 C15 . . 108.6(6) no
N13 C15 C14 . . 109.0(5) no
N13 C16 C11 . 2 113.5(5) no
C21 N21 C22 . . 114.1(6) no
K1 N22 C23 . . 97.7(4) no
K1 N22 C24 . . 84.8(4) no
C23 N22 C24 . . 112.1(6) no
C25 N23 C26 . . 112.5(5) no
N21 C21 C26 . 2 109.7(6) no
N21 C22 C23 . . 108.7(6) no
N22 C23 C22 . . 111.0(8) no
K1 C24 N22 . . 69.5(3) no
K1 C24 C25 . . 86.2(3) no
N22 C24 C25 . . 113.9(7) no
N23 C25 C24 . . 112.7(5) no
N23 C26 C21 . 2 109.3(6) no

loop_
_geom_bond_atom_site_label_1
_geom_bond_atom_site_label_2
_geom_bond_site_symmetry_2
_geom_bond_distance
_geom_bond_publ_flag
Co1 C1 . 1.920(7) yes
Co1 C2 . 1.901(7) yes
Co1 C3 . 1.894(6) yes
Co1 C4 . 1.909(8) yes
Co1 C5 . 1.902(6) yes
Co1 C6 . 1.909(8) yes
C1 N1 . 1.137(9) yes
C2 N2 . 1.129(10) yes
C3 N3 . 1.147(8) yes
C4 N4 . 1.146(11) yes
C5 N5 . 1.135(8) yes
C6 N6 . 1.143(11) yes
K1 N11 . 3.205(6) yes
K1 N13 . 3.247(5) yes
K1 N22 . 3.168(6) yes
K1 C24 . 3.369(7) yes
K1 K1 2 3.699(4) yes
K1 N11 2 3.298(5) yes
K1 N13 2 3.393(7) yes
N11 C11 . 1.489(11) yes
N11 C12 . 1.475(7) yes
N11 K1 2 3.298(5) yes
N12 C13 . 1.449(8) yes
N12 C14 . 1.447(11) yes
N13 C15 . 1.496(7) yes
N13 C16 . 1.492(7) yes
N13 K1 2 3.393(7) yes
C11 C16 2 1.514(8) yes
C12 C13 . 1.500(13) yes
C14 C15 . 1.505(9) yes
C16 C11 2 1.514(8) yes
N21 C21 . 1.437(11) yes
N21 C22 . 1.486(11) yes
N22 C23 . 1.496(9) yes
N22 C24 . 1.471(9) yes
N23 C25 . 1.486(10) yes
N23 C26 . 1.513(8) yes
C21 C26 2_556 1.508(13) yes
C22 C23 . 1.469(11) yes
C24 C25 . 1.513(10) yes
C26 C21 2_556 1.508(13) yes

loop_
_geom_contact_atom_site_label_1
_geom_contact_atom_site_label_2
_geom_contact_distance
_geom_contact_site_symmetry_1
_geom_contact_site_symmetry_2
_geom_contact_publ_flag
N22 N1 3.089(9) . . no
O2W N2 2.898(9) . . no
O1W N4 2.860(9) . . no
N13 N6 2.814(9) . . no
O2W O4W 2.807(9) . . no
N23 N1 3.030(9) . . no
O3W N3 2.807(9) . . no
N11 N5 3.049(9) 1_655 . no
O1W N23 2.745(9) . 1_655 no
O2W O3W 2.761(9) . 1_655 no
